data_7245093
loop_
_publ_author_name
'Ara\<skov, Jovana B.'
'Vi\<snjevac, Aleksandar'
'Popovi\'c, Jasminka'
'Blagojevi\'c, Vladimir'
'Fernandes, Henrique S.'
'Sousa, S\'ergio F.'
'Novakovi\'c, Irena'
'Padr\'on, Jos\'e M.'
'Holl\'o, Berta Barta'
'Monge, Miguel'
'Rodr\'iguez-Castillo, Mar\'ia'
'L\'opez-de-Luzuriaga, Jos\'e M.'
'Filipovi\'c, Nenad R.'
'Todorovi\'c, Tamara R.'

_publ_section_title
;
 Zn(ii) complexes with thiazolyl--hydrazones: structure, intermolecular
 interactions, photophysical properties, computational study and
 anticancer activity
;
_journal_name_full CrystEngComm
_journal_paper_doi 10.1039/D2CE00443G
_journal_year 2022
_chemical_formula_moiety 'C30  H24  N8  S2  Zn1, 2(N1 O3), O1'
_chemical_formula_sum 'C30 H24 N10 O7 S2 Zn'
_chemical_formula_weight 766.08
_space_group_IT_number 2
_space_group_name_Hall '-P 1'
_space_group_name_H-M_alt 'P -1'
_symmetry_cell_setting triclinic
_symmetry_Int_Tables_number 2
_symmetry_space_group_name_Hall '-P 1'
_symmetry_space_group_name_H-M 'P -1'
_atom_sites_solution_hydrogens geom
_atom_sites_solution_primary direct
_atom_sites_solution_secondary direct
_audit_creation_date 2017-02-22T14:56:17-00:00
_audit_creation_method 'WinGX routine CIF_UPDATE'
_audit_update_record
;
2021-12-26 deposited with the CCDC.	2022-06-06 downloaded from the CCDC.
;
_cell_angle_alpha 108.799(4)
_cell_angle_beta 94.313(3)
_cell_angle_gamma 115.023(4)
_cell_formula_units_Z 2
_cell_length_a 10.9908(5)
_cell_length_b 12.5765(5)
_cell_length_c 14.2015(6)
_cell_measurement_reflns_used 6561
_cell_measurement_temperature 110
_cell_measurement_theta_max 72.9972
_cell_measurement_theta_min 3.3894
_cell_measurement_wavelength 1.54184
_cell_volume 1631.88(15)
_computing_cell_refinement
;
        CrysAlisPro, Agilent Technologies,
        Version 1.171.36.20 (release 27-06-2012 CrysAlis171 .NET)
        (compiled Jul 11 2012,15:38:31)
;
_computing_data_collection
;
        CrysAlisPro, Agilent Technologies,
        Version 1.171.36.20 (release 27-06-2012 CrysAlis171 .NET)
        (compiled Jul 11 2012,15:38:31)
;
_computing_data_reduction
;
        CrysAlisPro, Agilent Technologies,
        Version 1.171.36.20 (release 27-06-2012 CrysAlis171 .NET)
        (compiled Jul 11 2012,15:38:31)
;
_computing_molecular_graphics 'ORTEP-3 for Windows (Farrugia, 2012)'
_computing_publication_material 'WinGX publication routines (Farrugia, 2012)'
_computing_structure_refinement 'SHELXL-2016/4 (Sheldrick, 2016)'
_computing_structure_solution 'SIR-2014 (Burla et al., 2014)'
_diffrn_ambient_temperature 110
_diffrn_detector_area_resol_mean 10.4323
_diffrn_measured_fraction_theta_full 0.972
_diffrn_measured_fraction_theta_max 0.936
_diffrn_measurement_device_type 'Xcalibur, Ruby, Nova'
_diffrn_measurement_method '\w scans'
_diffrn_orient_matrix_UB_11 -0.1169816
_diffrn_orient_matrix_UB_12 -0.1387565
_diffrn_orient_matrix_UB_13 -0.0403492
_diffrn_orient_matrix_UB_21 0.1077127
_diffrn_orient_matrix_UB_22 -0.0481229
_diffrn_orient_matrix_UB_23 -0.014731
_diffrn_orient_matrix_UB_31 0.0138003
_diffrn_orient_matrix_UB_32 0.0045418
_diffrn_orient_matrix_UB_33 0.1101646
_diffrn_radiation_monochromator mirror
_diffrn_radiation_probe x-ray
_diffrn_radiation_type CuK\a
_diffrn_radiation_wavelength 1.54179
_diffrn_reflns_av_R_equivalents 0.0306
_diffrn_reflns_av_unetI/netI 0.0508
_diffrn_reflns_Laue_measured_fraction_full 0.972
_diffrn_reflns_Laue_measured_fraction_max 0.936
_diffrn_reflns_limit_h_max 13
_diffrn_reflns_limit_h_min -13
_diffrn_reflns_limit_k_max 14
_diffrn_reflns_limit_k_min -15
_diffrn_reflns_limit_l_max 17
_diffrn_reflns_limit_l_min -13
_diffrn_reflns_number 10699
_diffrn_reflns_point_group_measured_fraction_full 0.972
_diffrn_reflns_point_group_measured_fraction_max 0.936
_diffrn_reflns_theta_full 67.68
_diffrn_reflns_theta_max 73.147
_diffrn_reflns_theta_min 3.392
_diffrn_standards_number 0
_exptl_absorpt_coefficient_mu 2.794
_exptl_absorpt_correction_T_max 1
_exptl_absorpt_correction_T_min 0.63256
_exptl_absorpt_correction_type multi-scan
_exptl_absorpt_process_details
;
        CrysAlisPro, Agilent Technologies,
        Version 1.171.36.20 (release 27-06-2012 CrysAlis171 .NET)
        (compiled Jul 11 2012,15:38:31)
        Empirical absorption correction using spherical harmonics,
 implemented in SCALE3 ABSPACK scaling algorithm.
;
_exptl_crystal_colour yellow
_exptl_crystal_density_diffrn 1.559
_exptl_crystal_density_method 'not measured'
_exptl_crystal_description stick
_exptl_crystal_F_000 784
_exptl_crystal_size_max 0.42
_exptl_crystal_size_mid 0.10
_exptl_crystal_size_min 0.08
_refine_diff_density_max 1.98
_refine_diff_density_min -0.622
_refine_diff_density_rms 0.102
_refine_ls_extinction_method none
_refine_ls_goodness_of_fit_ref 1.095
_refine_ls_hydrogen_treatment constr
_refine_ls_matrix_type full
_refine_ls_number_constraints 0
_refine_ls_number_parameters 451
_refine_ls_number_reflns 6127
_refine_ls_number_restraints 6
_refine_ls_restrained_S_all 1.094
_refine_ls_R_factor_all 0.0585
_refine_ls_R_factor_gt 0.0548
_refine_ls_shift/su_max 0
_refine_ls_shift/su_mean 0
_refine_ls_structure_factor_coef Fsqd
_refine_ls_weighting_details 'w=1/[\s^2^(Fo^2^)+(0.0869P)^2^+2.8074P] where P=(Fo^2^+2Fc^2^)/3'
_refine_ls_weighting_scheme calc
_refine_ls_wR_factor_gt 0.154
_refine_ls_wR_factor_ref 0.1585
_reflns_Friedel_coverage 0
_reflns_number_gt 5610
_reflns_number_total 6127
_reflns_threshold_expression 'I > 2\s(I)'
_cod_data_source_file d2ce00443g2.cif
_cod_data_source_block jat1cn
_cod_original_cell_volume 1631.88(13)
_cod_original_formula_sum 'C30 H24 N10 O7 S2 Zn1'
_cod_database_code 7245093

loop_
_space_group_symop_id
_space_group_symop_operation_xyz
1 'x, y, z'
2 '-x, -y, -z'

loop_
_atom_site_label
_atom_site_type_symbol
_atom_site_fract_x
_atom_site_fract_y
_atom_site_fract_z
_atom_site_U_iso_or_equiv
_atom_site_adp_type
_atom_site_occupancy
_atom_site_site_symmetry_order
_atom_site_calc_flag
_atom_site_refinement_flags_posn
_atom_site_refinement_flags_adp
_atom_site_refinement_flags_occupancy
_atom_site_disorder_assembly
_atom_site_disorder_group
Zn1 Zn 0.02568(4) 0.38372(4) 0.72675(3) 0.01797(15) Uani 1 1 d . . . . .
S1 S 0.31065(9) 0.77508(8) 0.73993(7) 0.0296(2) Uani 1 1 d . . . . .
S2 S -0.30767(8) 0.47037(7) 0.84275(6) 0.02331(19) Uani 1 1 d . . . . .
N1 N 0.0628(3) 0.2684(2) 0.8033(2) 0.0190(5) Uani 1 1 d . . . . .
N2 N 0.2443(3) 0.4627(3) 0.7743(2) 0.0239(6) Uani 1 1 d . . . . .
N3 N 0.3208(3) 0.5695(3) 0.7578(3) 0.0297(7) Uani 1 1 d . . . . .
H3A H 0.408981 0.602336 0.765072 0.036 Uiso 1 1 calc R U . . .
N4 N 0.1073(3) 0.5507(3) 0.6926(2) 0.0236(6) Uani 1 1 d . . . . .
N5 N 0.0096(3) 0.2437(3) 0.5762(2) 0.0276(6) Uani 1 1 d . . . . .
N6 N -0.1871(3) 0.2485(2) 0.6655(2) 0.0212(5) Uani 1 1 d . . . . .
N7 N -0.2746(3) 0.2738(3) 0.7191(2) 0.0242(6) Uani 1 1 d . . . . .
H7A H -0.360148 0.219295 0.707558 0.029 Uiso 1 1 calc R U . . .
N8 N -0.0784(3) 0.4641(2) 0.8272(2) 0.0176(5) Uani 1 1 d . . . . .
C1 C 0.1966(3) 0.2939(3) 0.8249(3) 0.0223(6) Uani 1 1 d . . . . .
C2 C 0.2378(4) 0.2199(3) 0.8593(3) 0.0284(7) Uani 1 1 d . . . . .
H2 H 0.330655 0.239929 0.873818 0.034 Uiso 1 1 calc R U . . .
C3 C 0.1370(4) 0.1150(3) 0.8714(3) 0.0274(7) Uani 1 1 d . . . . .
H3 H 0.161493 0.063049 0.893393 0.033 Uiso 1 1 calc R U . . .
C4 C 0.0007(4) 0.0890(3) 0.8507(2) 0.0248(7) Uani 1 1 d . . . . .
H4 H -0.067987 0.019844 0.859088 0.03 Uiso 1 1 calc R U . . .
C5 C -0.0327(3) 0.1683(3) 0.8167(2) 0.0222(6) Uani 1 1 d . . . . .
H5 H -0.124778 0.150876 0.803027 0.027 Uiso 1 1 calc R U . . .
C6 C 0.2969(3) 0.4061(3) 0.8101(3) 0.0270(7) Uani 1 1 d . . . . .
H6 H 0.391775 0.433991 0.825662 0.032 Uiso 1 1 calc R U . . .
C7 C 0.2420(4) 0.6197(3) 0.7281(3) 0.0271(7) Uani 1 1 d . . . . .
C8 C 0.1455(4) 0.7461(3) 0.6934(3) 0.0298(8) Uani 1 1 d . . . . .
H8 H 0.124194 0.806412 0.683305 0.036 Uiso 1 1 calc R U . . .
C9 C 0.0502(4) 0.6239(3) 0.6731(3) 0.0263(7) Uani 1 1 d . . . . .
C10 C -0.1012(4) 0.5648(3) 0.6326(3) 0.0273(7) Uani 1 1 d . . . . .
C11 C -0.1745(4) 0.4392(4) 0.5595(3) 0.0318(8) Uani 1 1 d . . . . .
H11 H -0.127375 0.393558 0.535885 0.038 Uiso 1 1 calc R U . . .
C12 C -0.3160(5) 0.3827(4) 0.5224(3) 0.0390(9) Uani 1 1 d . . . . .
H12 H -0.364245 0.298959 0.474411 0.047 Uiso 1 1 calc R U . . .
C13 C -0.3865(5) 0.4518(5) 0.5572(3) 0.0431(10) Uani 1 1 d . . . . .
H13 H -0.481948 0.41389 0.532246 0.052 Uiso 1 1 calc R U . . .
C14 C -0.3156(5) 0.5754(4) 0.6281(3) 0.0396(9) Uani 1 1 d . . . . .
H14 H -0.36317 0.621028 0.650487 0.048 Uiso 1 1 calc R U . . .
C15 C -0.1733(4) 0.6327(4) 0.6666(3) 0.0332(8) Uani 1 1 d . . . . .
H15 H -0.126013 0.716291 0.714923 0.04 Uiso 1 1 calc R U . . .
C16 C -0.1179(4) 0.1398(3) 0.5347(3) 0.0294(8) Uani 1 1 d . . . . .
C17 C -0.1428(5) 0.0347(4) 0.4478(3) 0.0415(10) Uani 1 1 d . . . . .
H17 H -0.230409 -0.035958 0.421295 0.05 Uiso 1 1 calc R U . . .
C18 C -0.0378(6) 0.0360(5) 0.4018(3) 0.0510(13) Uani 1 1 d . . . . .
H18 H -0.052881 -0.034295 0.344466 0.061 Uiso 1 1 calc R U . . .
C19 C 0.0904(7) 0.1422(5) 0.4411(4) 0.0542(15) Uani 1 1 d . . . . .
H19 H 0.162302 0.145716 0.409409 0.065 Uiso 1 1 calc R U . . .
C20 C 0.1111(5) 0.2452(4) 0.5295(3) 0.0382(9) Uani 1 1 d . . . . .
H20 H 0.198108 0.316686 0.55655 0.046 Uiso 1 1 calc R U . . .
C21 C -0.2261(4) 0.1465(3) 0.5861(3) 0.0275(7) Uani 1 1 d . . . . .
H21 H -0.317033 0.081077 0.562681 0.033 Uiso 1 1 calc R U . . .
C22 C -0.2137(3) 0.3952(3) 0.7941(2) 0.0192(6) Uani 1 1 d . . . . .
C23 C -0.1538(3) 0.6055(3) 0.9135(3) 0.0222(6) Uani 1 1 d . . . . .
H23 H -0.147019 0.681572 0.958132 0.027 Uiso 1 1 calc R U . . .
C24 C -0.0438(3) 0.5863(3) 0.8955(2) 0.0188(6) Uani 1 1 d . . . . .
C25 C 0.1028(3) 0.6832(3) 0.9429(2) 0.0197(6) Uani 1 1 d . . . . .
C26 C 0.2008(3) 0.6506(3) 0.9738(3) 0.0239(7) Uani 1 1 d . . . . .
H26 H 0.174666 0.566099 0.963009 0.029 Uiso 1 1 calc R U . . .
C27 C 0.3376(4) 0.7440(4) 1.0207(3) 0.0312(8) Uani 1 1 d . . . . .
H27 H 0.403011 0.721601 1.040268 0.037 Uiso 1 1 calc R U . . .
C28 C 0.3768(4) 0.8705(3) 1.0385(3) 0.0321(8) Uani 1 1 d . . . . .
H28 H 0.468053 0.932896 1.07053 0.038 Uiso 1 1 calc R U . . .
C29 C 0.2799(4) 0.9038(3) 1.0084(3) 0.0307(8) Uani 1 1 d . . . . .
H29 H 0.306158 0.988557 1.020334 0.037 Uiso 1 1 calc R U . . .
C30 C 0.1432(4) 0.8105(3) 0.9603(3) 0.0249(7) Uani 1 1 d . . . . .
H30 H 0.078528 0.833107 0.939703 0.03 Uiso 1 1 calc R U . . .
O1 O 0.5897(3) 0.7780(3) 0.8014(2) 0.0397(6) Uani 1 1 d . . . . .
O2 O 0.5995(3) 0.6756(2) 0.8956(2) 0.0329(6) Uani 1 1 d . . . . .
O3 O 0.7881(3) 0.8302(2) 0.8939(2) 0.0327(6) Uani 1 1 d . . . . .
N9 N 0.6611(3) 0.7623(3) 0.8643(2) 0.0263(6) Uani 1 1 d . . . . .
O4 O 0.3514(3) 0.0280(3) 0.7691(3) 0.0450(7) Uani 1 1 d . . . . .
O5 O 0.4647(3) 0.0125(3) 0.6516(3) 0.0491(8) Uani 1 1 d . . . . .
O6 O 0.4518(3) 0.1866(3) 0.7242(3) 0.0482(8) Uani 1 1 d . . . . .
N10 N 0.4214(3) 0.0721(3) 0.7178(3) 0.0372(8) Uani 1 1 d . . . . .
O7 O 0.3392(3) 0.0807(4) 0.3237(3) 0.0562(9) Uani 1 1 d . U . . .

loop_
_atom_site_aniso_label
_atom_site_aniso_U_11
_atom_site_aniso_U_22
_atom_site_aniso_U_33
_atom_site_aniso_U_23
_atom_site_aniso_U_13
_atom_site_aniso_U_12
Zn1 0.0177(2) 0.0177(2) 0.0225(2) 0.00934(17) 0.00849(16) 0.01020(17)
S1 0.0371(5) 0.0213(4) 0.0394(5) 0.0184(3) 0.0207(4) 0.0152(3)
S2 0.0185(4) 0.0246(4) 0.0331(4) 0.0129(3) 0.0108(3) 0.0138(3)
N1 0.0193(12) 0.0196(12) 0.0210(13) 0.0094(10) 0.0078(10) 0.0102(10)
N2 0.0193(13) 0.0207(13) 0.0379(16) 0.0154(12) 0.0147(11) 0.0108(11)
N3 0.0213(14) 0.0234(14) 0.056(2) 0.0239(14) 0.0214(13) 0.0122(12)
N4 0.0294(14) 0.0243(13) 0.0281(14) 0.0160(11) 0.0168(12) 0.0166(12)
N5 0.0412(17) 0.0330(15) 0.0246(15) 0.0156(12) 0.0157(13) 0.0271(14)
N6 0.0207(13) 0.0194(12) 0.0237(14) 0.0074(10) 0.0029(10) 0.0108(10)
N7 0.0142(12) 0.0194(13) 0.0354(16) 0.0090(11) 0.0062(11) 0.0061(10)
N8 0.0178(12) 0.0176(12) 0.0205(13) 0.0092(10) 0.0077(10) 0.0092(10)
C1 0.0209(15) 0.0208(15) 0.0272(17) 0.0092(12) 0.0071(12) 0.0116(13)
C2 0.0269(17) 0.0264(17) 0.0341(19) 0.0113(14) 0.0042(14) 0.0155(14)
C3 0.0394(19) 0.0239(16) 0.0244(17) 0.0105(13) 0.0061(14) 0.0194(15)
C4 0.0353(18) 0.0207(15) 0.0209(16) 0.0099(12) 0.0129(14) 0.0131(14)
C5 0.0229(15) 0.0215(15) 0.0220(16) 0.0086(12) 0.0086(12) 0.0099(13)
C6 0.0172(15) 0.0240(16) 0.045(2) 0.0154(15) 0.0099(14) 0.0120(13)
C7 0.0326(18) 0.0244(16) 0.0364(19) 0.0184(14) 0.0207(15) 0.0173(14)
C8 0.045(2) 0.0255(17) 0.0303(19) 0.0164(14) 0.0163(16) 0.0219(16)
C9 0.0414(19) 0.0277(17) 0.0243(17) 0.0158(13) 0.0178(15) 0.0232(15)
C10 0.0410(19) 0.0338(18) 0.0218(17) 0.0174(14) 0.0132(14) 0.0247(16)
C11 0.047(2) 0.0364(19) 0.0232(18) 0.0136(15) 0.0085(15) 0.0280(17)
C12 0.048(2) 0.047(2) 0.0266(19) 0.0148(17) 0.0040(17) 0.0268(19)
C13 0.045(2) 0.065(3) 0.033(2) 0.024(2) 0.0060(17) 0.035(2)
C14 0.051(2) 0.060(3) 0.033(2) 0.0254(19) 0.0157(18) 0.042(2)
C15 0.050(2) 0.040(2) 0.0277(19) 0.0191(16) 0.0149(16) 0.0322(18)
C16 0.046(2) 0.0268(17) 0.0218(17) 0.0078(13) 0.0024(15) 0.0246(16)
C17 0.076(3) 0.041(2) 0.0206(18) 0.0061(16) -0.0015(18) 0.045(2)
C18 0.110(4) 0.053(3) 0.023(2) 0.0165(18) 0.018(2) 0.065(3)
C19 0.112(4) 0.080(4) 0.040(2) 0.045(3) 0.051(3) 0.085(4)
C20 0.061(3) 0.053(2) 0.038(2) 0.0307(19) 0.032(2) 0.046(2)
C21 0.0308(17) 0.0201(15) 0.0271(18) 0.0046(13) -0.0033(14) 0.0133(14)
C22 0.0162(14) 0.0202(14) 0.0266(16) 0.0124(12) 0.0089(12) 0.0103(12)
C23 0.0242(15) 0.0225(15) 0.0245(16) 0.0100(12) 0.0092(13) 0.0140(13)
C24 0.0234(15) 0.0186(14) 0.0188(15) 0.0095(12) 0.0067(12) 0.0118(12)
C25 0.0216(15) 0.0189(14) 0.0180(15) 0.0059(11) 0.0063(12) 0.0099(12)
C26 0.0249(16) 0.0207(15) 0.0265(17) 0.0109(13) 0.0051(13) 0.0102(13)
C27 0.0240(17) 0.0346(19) 0.034(2) 0.0173(15) 0.0012(14) 0.0116(15)
C28 0.0237(17) 0.0271(17) 0.0319(19) 0.0102(14) 0.0018(14) 0.0020(14)
C29 0.0342(18) 0.0195(15) 0.0297(18) 0.0064(13) 0.0090(15) 0.0072(14)
C30 0.0302(17) 0.0205(15) 0.0271(17) 0.0099(13) 0.0106(14) 0.0136(13)
O1 0.0350(14) 0.0445(16) 0.0448(17) 0.0212(13) 0.0017(12) 0.0219(13)
O2 0.0276(12) 0.0322(13) 0.0443(15) 0.0196(12) 0.0152(11) 0.0145(11)
O3 0.0255(12) 0.0275(12) 0.0428(15) 0.0151(11) 0.0060(11) 0.0100(10)
N9 0.0257(14) 0.0244(14) 0.0299(15) 0.0069(11) 0.0072(12) 0.0154(12)
O4 0.0429(16) 0.0379(15) 0.063(2) 0.0281(15) 0.0164(15) 0.0196(13)
O5 0.0460(17) 0.0523(18) 0.059(2) 0.0220(16) 0.0190(15) 0.0305(15)
O6 0.0329(15) 0.0349(15) 0.084(2) 0.0326(16) 0.0162(15) 0.0149(12)
N10 0.0197(14) 0.0386(18) 0.049(2) 0.0113(15) 0.0053(14) 0.0144(13)
O7 0.0456(18) 0.065(2) 0.065(2) 0.0372(18) 0.0206(16) 0.0224(16)

loop_
_atom_type_symbol
_atom_type_description
_atom_type_scat_dispersion_real
_atom_type_scat_dispersion_imag
_atom_type_scat_source
C C 0.0181 0.0091 'International Tables Vol C Tables 4.2.6.8 and 6.1.1.4'
H H 0 0 'International Tables Vol C Tables 4.2.6.8 and 6.1.1.4'
N N 0.0311 0.018 'International Tables Vol C Tables 4.2.6.8 and 6.1.1.4'
O O 0.0492 0.0322 'International Tables Vol C Tables 4.2.6.8 and 6.1.1.4'
S S 0.3331 0.5567 'International Tables Vol C Tables 4.2.6.8 and 6.1.1.4'
Zn Zn -1.5491 0.6778 'International Tables Vol C Tables 4.2.6.8 and 6.1.1.4'

loop_
_geom_angle_atom_site_label_1
_geom_angle_atom_site_label_2
_geom_angle_atom_site_label_3
_geom_angle
_geom_angle_site_symmetry_1
_geom_angle_site_symmetry_3
_geom_angle_publ_flag
N1 Zn1 N5 89.39(10) . . ?
N2 Zn1 N1 73.63(10) . . ?
N2 Zn1 N4 75.45(11) . . ?
N2 Zn1 N5 93.52(11) . . ?
N2 Zn1 N8 118.69(11) . . ?
N4 Zn1 N1 148.53(11) . . ?
N4 Zn1 N5 98.27(11) . . ?
N4 Zn1 N8 88.84(10) . . ?
N6 Zn1 N1 92.06(10) . . ?
N6 Zn1 N2 160.97(10) . . ?
N6 Zn1 N4 119.40(11) . . ?
N6 Zn1 N5 73.44(11) . . ?
N6 Zn1 N8 75.66(10) . . ?
N8 Zn1 N1 100.82(9) . . ?
N8 Zn1 N5 147.74(11) . . ?
C7 S1 C8 88.46(17) . . ?
C22 S2 C23 88.55(15) . . ?
C1 N1 Zn1 114.0(2) . . ?
C5 N1 Zn1 127.1(2) . . ?
C5 N1 C1 118.2(3) . . ?
N3 N2 Zn1 115.9(2) . . ?
C6 N2 Zn1 120.4(2) . . ?
C6 N2 N3 123.5(3) . . ?
N2 N3 C7 112.9(3) . . ?
C7 N4 Zn1 112.6(2) . . ?
C7 N4 C9 110.2(3) . . ?
C9 N4 Zn1 133.2(2) . . ?
C16 N5 Zn1 113.3(2) . . ?
C20 N5 Zn1 127.9(3) . . ?
C20 N5 C16 118.5(3) . . ?
N7 N6 Zn1 115.9(2) . . ?
C21 N6 Zn1 120.7(2) . . ?
C21 N6 N7 123.3(3) . . ?
N6 N7 C22 113.4(2) . . ?
C22 N8 Zn1 111.5(2) . . ?
C22 N8 C24 109.9(3) . . ?
C24 N8 Zn1 134.4(2) . . ?
N1 C1 C2 122.7(3) . . ?
N1 C1 C6 115.7(3) . . ?
C2 C1 C6 121.7(3) . . ?
C1 C2 C3 118.5(3) . . ?
C4 C3 C2 119.4(3) . . ?
C3 C4 C5 118.8(3) . . ?
N1 C5 C4 122.5(3) . . ?
N2 C6 C1 115.2(3) . . ?
N3 C7 S1 123.1(3) . . ?
N4 C7 S1 116.0(3) . . ?
N4 C7 N3 120.9(3) . . ?
C9 C8 S1 111.4(3) . . ?
N4 C9 C10 119.4(3) . . ?
C8 C9 N4 113.8(3) . . ?
C8 C9 C10 126.8(3) . . ?
C11 C10 C9 120.1(3) . . ?
C15 C10 C9 120.8(3) . . ?
C15 C10 C11 119.0(4) . . ?
C12 C11 C10 120.6(4) . . ?
C11 C12 C13 119.7(4) . . ?
C14 C13 C12 120.3(4) . . ?
C13 C14 C15 120.4(4) . . ?
C14 C15 C10 120.0(4) . . ?
N5 C16 C17 121.5(4) . . ?
N5 C16 C21 115.9(3) . . ?
C17 C16 C21 122.6(4) . . ?
C18 C17 C16 119.6(5) . . ?
C17 C18 C19 119.4(4) . . ?
C18 C19 C20 119.0(4) . . ?
N5 C20 C19 122.0(5) . . ?
N6 C21 C16 115.3(3) . . ?
N7 C22 S2 122.5(2) . . ?
N8 C22 S2 115.9(2) . . ?
N8 C22 N7 121.4(3) . . ?
C24 C23 S2 111.1(2) . . ?
N8 C24 C25 120.6(3) . . ?
C23 C24 N8 114.6(3) . . ?
C23 C24 C25 124.8(3) . . ?
C26 C25 C24 121.1(3) . . ?
C26 C25 C30 119.3(3) . . ?
C30 C25 C24 119.5(3) . . ?
C27 C26 C25 120.1(3) . . ?
C26 C27 C28 120.2(3) . . ?
C29 C28 C27 120.0(3) . . ?
C28 C29 C30 120.1(3) . . ?
C29 C30 C25 120.2(3) . . ?
O2 N9 O1 118.2(3) . . ?
O3 N9 O1 120.8(3) . . ?
O3 N9 O2 121.0(3) . . ?
O4 N10 O5 124.2(4) . . ?
O4 N10 O6 120.1(3) . . ?
O5 N10 O6 115.6(4) . . ?

loop_
_geom_bond_atom_site_label_1
_geom_bond_atom_site_label_2
_geom_bond_distance
_geom_bond_site_symmetry_2
_geom_bond_publ_flag
N1 Zn1 2.214(3) . ?
N2 Zn1 2.126(3) . ?
N2 N3 1.357(4) . ?
N4 Zn1 2.140(3) . ?
N5 Zn1 2.226(3) . ?
N6 Zn1 2.120(3) . ?
N6 N7 1.349(4) . ?
N8 Zn1 2.159(2) . ?
C1 N1 1.353(4) . ?
C1 C2 1.387(5) . ?
C1 C6 1.470(4) . ?
C2 C3 1.392(5) . ?
C3 C4 1.377(5) . ?
C4 C5 1.399(5) . ?
C5 N1 1.338(4) . ?
C6 N2 1.279(4) . ?
C7 S1 1.714(3) . ?
C7 N3 1.381(5) . ?
C7 N4 1.311(5) . ?
C8 S1 1.723(4) . ?
C9 N4 1.394(4) . ?
C9 C8 1.360(5) . ?
C9 C10 1.479(5) . ?
C10 C11 1.401(5) . ?
C10 C15 1.398(5) . ?
C11 C12 1.379(6) . ?
C12 C13 1.396(6) . ?
C13 C14 1.374(7) . ?
C14 C15 1.388(6) . ?
C16 N5 1.360(5) . ?
C16 C17 1.391(5) . ?
C16 C21 1.459(5) . ?
C18 C17 1.365(7) . ?
C19 C18 1.375(8) . ?
C20 N5 1.336(5) . ?
C20 C19 1.402(6) . ?
C21 N6 1.277(4) . ?
C22 S2 1.717(3) . ?
C22 N7 1.376(4) . ?
C22 N8 1.314(4) . ?
C23 S2 1.724(3) . ?
C23 C24 1.356(4) . ?
C24 N8 1.391(4) . ?
C24 C25 1.477(4) . ?
C25 C26 1.392(5) . ?
C25 C30 1.396(4) . ?
C26 C27 1.391(5) . ?
C27 C28 1.388(5) . ?
C28 C29 1.383(6) . ?
C29 C30 1.392(5) . ?
N9 O1 1.262(4) . ?
N9 O2 1.257(4) . ?
N9 O3 1.236(4) . ?
N10 O4 1.189(5) . ?
N10 O5 1.260(5) . ?
N10 O6 1.303(4) . ?
